data_7059805
loop_
_publ_author_name
'Topi\'c, Edi'
'Landripet, Ivana'
'Duguin, Ma\"elle'
'Pisk, Jana'
'\/Dilovi\'c, Ivica'
'Vrdoljak, Vi\<snja'
'Rub\<ci\'c, Mirta'

_publ_section_title
;
 Coordinating and supramolecular prospects of unsymmetrically substituted
 carbohydrazides
;
_journal_issue 31
_journal_name_full 'New Journal of Chemistry'
_journal_page_first 13357
_journal_page_last 13367
_journal_paper_doi 10.1039/D0NJ03106B
_journal_volume 44
_journal_year 2020
_chemical_formula_moiety 'C14 H13 N5 O2, H2 O'
_chemical_formula_sum 'C14 H15 N5 O3'
_chemical_formula_weight 301.31
_chemical_name_systematic
'3-[(E)-[(1-hydroxyphenyl-2-yl)methylidene]amino]-1-[(E)-[(pyridin-3-yl)methylidene]amino]urea hydrate'
_space_group_crystal_system monoclinic
_space_group_IT_number 14
_space_group_name_Hall '-P 2ybc'
_space_group_name_H-M_alt 'P 1 21/c 1'
_atom_sites_solution_hydrogens mixed
_atom_sites_solution_primary dual
_audit_creation_date 2020-01-15
_audit_creation_method
;
Olex2 1.2
(compiled 2018.05.29 svn.r3508 for OlexSys, GUI svn.r5506)
;
_audit_update_record
;
2020-02-27 deposited with the CCDC.	2020-07-20 downloaded from the CCDC.
;
_cell_angle_alpha 90
_cell_angle_beta 93.079(8)
_cell_angle_gamma 90
_cell_formula_units_Z 4
_cell_length_a 6.3767(6)
_cell_length_b 7.7407(7)
_cell_length_c 30.099(3)
_cell_measurement_reflns_used 1568
_cell_measurement_temperature 293(2)
_cell_measurement_theta_max 25.5910
_cell_measurement_theta_min 4.3960
_cell_volume 1483.5(2)
_computing_cell_refinement
;
CrysAlisPro, Agilent Technologies,
Version 1.171.37.35 (release 13-08-2014 CrysAlis171 .NET)
(compiled Aug 13 2014,18:06:01)
;
_computing_data_collection
;
CrysAlisPro, Agilent Technologies,
Version 1.171.37.35 (release 13-08-2014 CrysAlis171 .NET)
(compiled Aug 13 2014,18:06:01)
;
_computing_data_reduction
;
CrysAlisPro, Agilent Technologies,
Version 1.171.37.35 (release 13-08-2014 CrysAlis171 .NET)
(compiled Aug 13 2014,18:06:01)
;
_computing_molecular_graphics 'Olex2 (Dolomanov et al., 2009)'
_computing_publication_material 'Olex2 (Dolomanov et al., 2009)'
_computing_structure_refinement 'ShelXL (Sheldrick, 2015)'
_computing_structure_solution 'ShelXT (Sheldrick, 2015)'
_diffrn_ambient_temperature 293(2)
_diffrn_detector 'CCD plate'
_diffrn_detector_area_resol_mean 16.3426
_diffrn_detector_type Sapphire3
_diffrn_measured_fraction_theta_full 0.995
_diffrn_measured_fraction_theta_max 0.910
_diffrn_measurement_details
;
#__ type_ start__ end____ width___ exp.time_
  1 omega   10.00   80.00   1.0000   20.0000
omega____ theta____ kappa____ phi______ frames
    -       22.4994    0.0000  150.0000 70

#__ type_ start__ end____ width___ exp.time_
  2 omega  -42.00  -12.00   1.0000   20.0000
omega____ theta____ kappa____ phi______ frames
    -       22.4994  -37.0000  -60.0000 30

#__ type_ start__ end____ width___ exp.time_
  3 omega   -4.00   22.00   1.0000   20.0000
omega____ theta____ kappa____ phi______ frames
    -       22.4994  -37.0000  -60.0000 26

#__ type_ start__ end____ width___ exp.time_
  4 omega   -2.00   88.00   1.0000   20.0000
omega____ theta____ kappa____ phi______ frames
    -       22.4994   19.0000    0.0000 90

#__ type_ start__ end____ width___ exp.time_
  5 omega    8.00   90.00   1.0000   20.0000
omega____ theta____ kappa____ phi______ frames
    -       22.4994   37.0000   60.0000 82

#__ type_ start__ end____ width___ exp.time_
  6 omega   45.00   84.00   1.0000   20.0000
omega____ theta____ kappa____ phi______ frames
    -       22.4994  179.0000   30.0000 39

#__ type_ start__ end____ width___ exp.time_
  7 omega   25.00   50.00   1.0000   20.0000
omega____ theta____ kappa____ phi______ frames
    -       22.4994   37.0000  -30.0000 25

#__ type_ start__ end____ width___ exp.time_
  8 omega    4.00   30.00   1.0000   20.0000
omega____ theta____ kappa____ phi______ frames
    -       22.4994   19.0000 -150.0000 26

#__ type_ start__ end____ width___ exp.time_
  9 omega   42.00   90.00   1.0000   20.0000
omega____ theta____ kappa____ phi______ frames
    -       22.4994   19.0000 -150.0000 48

#__ type_ start__ end____ width___ exp.time_
 10 omega   49.00   84.00   1.0000   20.0000
omega____ theta____ kappa____ phi______ frames
    -       22.4994  179.0000 -150.0000 35

#__ type_ start__ end____ width___ exp.time_
 11 omega  -57.00  -32.00   1.0000   20.0000
omega____ theta____ kappa____ phi______ frames
    -      -22.6557  179.0000    0.0000 25
;
_diffrn_measurement_device 'four-circle diffractometer'
_diffrn_measurement_device_type 'Xcalibur, Sapphire3'
_diffrn_measurement_method '\w scans'
_diffrn_orient_matrix_UB_11 0.0401041000
_diffrn_orient_matrix_UB_12 -0.0197174000
_diffrn_orient_matrix_UB_13 0.0218507000
_diffrn_orient_matrix_UB_21 -0.0792139000
_diffrn_orient_matrix_UB_22 0.0519662000
_diffrn_orient_matrix_UB_23 0.0089033000
_diffrn_orient_matrix_UB_31 -0.0672946000
_diffrn_orient_matrix_UB_32 -0.0728347000
_diffrn_orient_matrix_UB_33 0.0004646000
_diffrn_radiation_monochromator graphite
_diffrn_radiation_probe x-ray
_diffrn_radiation_type MoK\a
_diffrn_radiation_wavelength 0.71073
_diffrn_reflns_av_R_equivalents 0.0824
_diffrn_reflns_av_unetI/netI 0.1285
_diffrn_reflns_Laue_measured_fraction_full 0.995
_diffrn_reflns_Laue_measured_fraction_max 0.910
_diffrn_reflns_limit_h_max 9
_diffrn_reflns_limit_h_min -9
_diffrn_reflns_limit_k_max 11
_diffrn_reflns_limit_k_min -11
_diffrn_reflns_limit_l_max 41
_diffrn_reflns_limit_l_min -44
_diffrn_reflns_number 18491
_diffrn_reflns_point_group_measured_fraction_full 0.995
_diffrn_reflns_point_group_measured_fraction_max 0.910
_diffrn_reflns_theta_full 25.242
_diffrn_reflns_theta_max 32.839
_diffrn_reflns_theta_min 4.293
_diffrn_source 'Enhance (Mo) X-ray Source'
_exptl_absorpt_coefficient_mu 0.099
_exptl_absorpt_correction_T_max 1.00000
_exptl_absorpt_correction_T_min 0.89143
_exptl_absorpt_correction_type multi-scan
_exptl_absorpt_process_details
;
CrysAlisPro, Agilent Technologies,
Version 1.171.37.35 (release 13-08-2014 CrysAlis171 .NET)
(compiled Aug 13 2014,18:06:01)
Empirical absorption correction using spherical harmonics,
 implemented in SCALE3 ABSPACK scaling algorithm.
;
_exptl_crystal_density_diffrn 1.349
_exptl_crystal_description plate
_exptl_crystal_F_000 632
_exptl_crystal_size_max 0.1
_exptl_crystal_size_mid 0.1
_exptl_crystal_size_min 0.05
_refine_diff_density_max 0.145
_refine_diff_density_min -0.176
_refine_diff_density_rms 0.039
_refine_ls_extinction_method none
_refine_ls_goodness_of_fit_ref 0.968
_refine_ls_hydrogen_treatment mixed
_refine_ls_matrix_type full
_refine_ls_number_parameters 214
_refine_ls_number_reflns 5029
_refine_ls_number_restraints 5
_refine_ls_restrained_S_all 0.969
_refine_ls_R_factor_all 0.2160
_refine_ls_R_factor_gt 0.0716
_refine_ls_shift/su_max 0.001
_refine_ls_shift/su_mean 0.000
_refine_ls_structure_factor_coef Fsqd
_refine_ls_weighting_details 'w=1/[\s^2^(Fo^2^)+(0.0249P)^2^] where P=(Fo^2^+2Fc^2^)/3'
_refine_ls_weighting_scheme calc
_refine_ls_wR_factor_gt 0.0967
_refine_ls_wR_factor_ref 0.1320
_reflns_Friedel_coverage 0.000
_reflns_number_gt 1845
_reflns_number_total 5029
_reflns_threshold_expression 'I > 2\s(I)'
_cod_data_source_file d0nj03106b2.cif
_cod_data_source_block H2L3pysalxH2O
_cod_depositor_comments
;Adding full bibliography for 7059802--7059812.cif.

 Adding full bibliography for 7059802--7059812.cif.
;
_cod_database_code 7059805
_shelx_shelxl_version_number 2018/3
_chemical_oxdiff_formula C16N5O2H8
_shelx_space_group_comment
;
The symmetry employed for this shelxl refinement is uniquely defined
by the following loop, which should always be used as a source of
symmetry information in preference to the above space-group names.
They are only intended as comments.
;
_shelx_estimated_absorpt_t_max 0.995
_shelx_estimated_absorpt_t_min 0.990
_reflns_odcompleteness_completeness 99.54
_reflns_odcompleteness_iscentric 1
_reflns_odcompleteness_theta 30.44
_olex2_refinement_description
;
1. Fixed Uiso
 At 1.2 times of:
  All C(H) groups, All C(H,H,H,H,H,H) groups
2. Restrained distances
 H3-N3
 0.86 with sigma of 0.02
 N2-H2
 0.86 with sigma of 0.02
 O1-H1
 0.82 with sigma of 0.02
 O3-H3C
 0.82 with sigma of 0.02
 O3-H3B
 0.82 with sigma of 0.02
3.a Aromatic/amide H refined with riding coordinates:
 C9(H9), C7(H7), C11(H11), C14(H14), C6(H6), C13(H13), C12(H12), C3(H3A),
 C5(H5), C4(H4)
;
_olex2_submission_special_instructions 'No special instructions were received'

loop_
_space_group_symop_operation_xyz
'x, y, z'
'-x, y+1/2, -z+1/2'
'-x, -y, -z'
'x, -y-1/2, z-1/2'

loop_
_atom_site_label
_atom_site_type_symbol
_atom_site_fract_x
_atom_site_fract_y
_atom_site_fract_z
_atom_site_U_iso_or_equiv
_atom_site_adp_type
_atom_site_occupancy
_atom_site_site_symmetry_order
_atom_site_calc_flag
_atom_site_refinement_flags_posn
_atom_site_refinement_flags_adp
_atom_site_refinement_flags_occupancy
_atom_site_disorder_assembly
_atom_site_disorder_group
O2 O 0.9752(2) 0.11533(19) 0.44855(5) 0.0479(4) Uani 1 1 d . . . . .
N4 N 0.5774(2) 0.1861(2) 0.52272(6) 0.0408(4) Uani 1 1 d . . . . .
O3 O 1.2518(3) 0.4033(2) 0.44864(8) 0.0757(6) Uani 1 1 d D . . . .
O1 O 0.9856(3) 0.2875(3) 0.33363(6) 0.0709(6) Uani 1 1 d D . . . .
N3 N 0.7622(3) 0.1307(2) 0.50555(6) 0.0439(5) Uani 1 1 d D . . . .
N2 N 0.6624(3) 0.2568(2) 0.43810(6) 0.0450(5) Uani 1 1 d D . . . .
N1 N 0.7141(3) 0.2911(2) 0.39516(6) 0.0427(4) Uani 1 1 d . . . . .
N5 N 0.0324(3) 0.3322(2) 0.58613(8) 0.0597(6) Uani 1 1 d . . . . .
C8 C 0.8069(3) 0.1671(3) 0.46299(8) 0.0413(5) Uani 1 1 d . . . . .
C10 C 0.3687(3) 0.1912(3) 0.58637(7) 0.0412(5) Uani 1 1 d . . . . .
C1 C 0.6356(3) 0.4078(3) 0.32382(7) 0.0422(5) Uani 1 1 d . . . . .
C9 C 0.5546(3) 0.1429(3) 0.56325(8) 0.0434(6) Uani 1 1 d . . . . .
H9 H 0.659502 0.078953 0.578285 0.052 Uiso 1 1 calc R . . . .
C7 C 0.5804(3) 0.3659(3) 0.36857(7) 0.0439(5) Uani 1 1 d . . . . .
H7 H 0.447854 0.393509 0.377934 0.053 Uiso 1 1 calc R . . . .
C11 C 0.2075(3) 0.2899(3) 0.56613(8) 0.0497(6) Uani 1 1 d . . . . .
H11 H 0.222564 0.328318 0.537195 0.060 Uiso 1 1 calc R . . . .
C2 C 0.8340(3) 0.3705(3) 0.30837(8) 0.0502(6) Uani 1 1 d . . . . .
C14 C 0.3460(4) 0.1369(3) 0.62947(8) 0.0562(7) Uani 1 1 d . . . . .
H14 H 0.450887 0.071856 0.644168 0.067 Uiso 1 1 calc R . . . .
C6 C 0.4913(4) 0.4929(3) 0.29524(8) 0.0575(7) Uani 1 1 d . . . . .
H6 H 0.358167 0.517020 0.304835 0.069 Uiso 1 1 calc R . . . .
C13 C 0.1659(4) 0.1798(4) 0.65072(9) 0.0691(8) Uani 1 1 d . . . . .
H13 H 0.147207 0.144138 0.679742 0.083 Uiso 1 1 calc R . . . .
C12 C 0.0167(4) 0.2760(4) 0.62789(10) 0.0692(8) Uani 1 1 d . . . . .
H12 H -0.104038 0.304383 0.642303 0.083 Uiso 1 1 calc R . . . .
C3 C 0.8824(4) 0.4202(4) 0.26584(8) 0.0683(8) Uani 1 1 d . . . . .
H3A H 1.014070 0.395220 0.255623 0.082 Uiso 1 1 calc R . . . .
C5 C 0.5405(4) 0.5424(3) 0.25306(9) 0.0705(8) Uani 1 1 d . . . . .
H5 H 0.442210 0.599632 0.234464 0.085 Uiso 1 1 calc R . . . .
C4 C 0.7377(5) 0.5057(4) 0.23885(9) 0.0741(8) Uani 1 1 d . . . . .
H4 H 0.772704 0.539617 0.210545 0.089 Uiso 1 1 calc R . . . .
H3 H 0.849(3) 0.058(3) 0.5222(7) 0.089 Uiso 1 1 d DR . . . .
H2 H 0.541(3) 0.298(3) 0.4481(8) 0.089 Uiso 1 1 d DR . . . .
H1 H 0.933(4) 0.268(3) 0.3588(6) 0.089 Uiso 1 1 d DR . . . .
H3B H 1.172(4) 0.316(3) 0.4471(9) 0.089 Uiso 1 1 d DR . . . .
H3C H 1.182(4) 0.490(3) 0.4399(9) 0.089 Uiso 1 1 d DR . . . .

loop_
_atom_site_aniso_label
_atom_site_aniso_U_11
_atom_site_aniso_U_22
_atom_site_aniso_U_33
_atom_site_aniso_U_23
_atom_site_aniso_U_13
_atom_site_aniso_U_12
O2 0.0387(8) 0.0577(9) 0.0480(10) 0.0046(8) 0.0069(7) 0.0086(7)
N4 0.0369(9) 0.0466(11) 0.0390(11) 0.0013(9) 0.0024(8) 0.0020(8)
O3 0.0489(11) 0.0701(13) 0.1086(16) 0.0227(14) 0.0090(11) 0.0057(9)
O1 0.0556(11) 0.1076(15) 0.0503(12) 0.0022(12) 0.0118(9) 0.0193(10)
N3 0.0392(10) 0.0547(12) 0.0378(12) 0.0076(10) 0.0021(8) 0.0055(9)
N2 0.0427(10) 0.0562(12) 0.0361(11) 0.0104(10) 0.0034(9) 0.0094(9)
N1 0.0460(10) 0.0465(11) 0.0357(11) 0.0033(9) 0.0041(8) 0.0012(9)
N5 0.0495(12) 0.0635(13) 0.0665(16) -0.0128(13) 0.0062(11) 0.0016(10)
C8 0.0396(12) 0.0422(12) 0.0417(14) -0.0001(11) -0.0015(10) -0.0055(10)
C10 0.0429(12) 0.0439(13) 0.0366(13) -0.0051(11) 0.0010(10) -0.0056(10)
C1 0.0451(12) 0.0414(12) 0.0400(14) -0.0016(11) 0.0016(10) -0.0003(11)
C9 0.0406(12) 0.0464(13) 0.0428(14) 0.0031(11) -0.0009(10) -0.0006(10)
C7 0.0395(12) 0.0502(14) 0.0422(14) 0.0035(12) 0.0038(10) 0.0030(11)
C11 0.0473(13) 0.0535(14) 0.0484(15) -0.0066(12) 0.0040(11) -0.0059(12)
C2 0.0533(14) 0.0572(15) 0.0401(15) -0.0014(12) 0.0028(12) -0.0017(12)
C14 0.0624(15) 0.0620(16) 0.0443(16) -0.0016(13) 0.0035(12) -0.0005(13)
C6 0.0617(16) 0.0623(16) 0.0479(17) 0.0051(13) -0.0019(13) 0.0055(13)
C13 0.0807(19) 0.081(2) 0.0471(17) -0.0091(15) 0.0211(14) -0.0090(17)
C12 0.0610(17) 0.0757(19) 0.073(2) -0.0273(17) 0.0234(15) -0.0079(15)
C3 0.0620(16) 0.097(2) 0.0467(17) 0.0002(16) 0.0105(13) -0.0072(16)
C5 0.088(2) 0.0721(18) 0.0500(19) 0.0130(15) -0.0094(15) 0.0056(16)
C4 0.094(2) 0.090(2) 0.0395(17) 0.0118(16) 0.0093(15) -0.0153(18)

loop_
_atom_type_symbol
_atom_type_description
_atom_type_scat_dispersion_real
_atom_type_scat_dispersion_imag
_atom_type_scat_source
C C 0.0033 0.0016 'International Tables Vol C Tables 4.2.6.8 and 6.1.1.4'
H H 0.0000 0.0000 'International Tables Vol C Tables 4.2.6.8 and 6.1.1.4'
N N 0.0061 0.0033 'International Tables Vol C Tables 4.2.6.8 and 6.1.1.4'
O O 0.0106 0.0060 'International Tables Vol C Tables 4.2.6.8 and 6.1.1.4'

loop_
_geom_angle_atom_site_label_1
_geom_angle_atom_site_label_2
_geom_angle_atom_site_label_3
_geom_angle
_geom_angle_site_symmetry_1
_geom_angle_site_symmetry_3
_geom_angle_publ_flag
C9 N4 N3 114.75(18) . . ?
C8 N3 N4 121.08(18) . . ?
C8 N2 N1 115.45(17) . . ?
C7 N1 N2 119.38(17) . . ?
C11 N5 C12 116.7(2) . . ?
O2 C8 N3 119.4(2) . . ?
O2 C8 N2 123.2(2) . . ?
N2 C8 N3 117.33(19) . . ?
C11 C10 C9 122.1(2) . . ?
C14 C10 C9 120.1(2) . . ?
C14 C10 C11 117.8(2) . . ?
C2 C1 C7 122.1(2) . . ?
C6 C1 C7 119.7(2) . . ?
C6 C1 C2 118.1(2) . . ?
N4 C9 C10 121.7(2) . . ?
N1 C7 C1 119.85(19) . . ?
N5 C11 C10 123.5(2) . . ?
O1 C2 C1 122.6(2) . . ?
O1 C2 C3 117.5(2) . . ?
C3 C2 C1 119.9(2) . . ?
C10 C14 C13 119.6(2) . . ?
C5 C6 C1 121.7(2) . . ?
C12 C13 C14 118.1(3) . . ?
N5 C12 C13 124.4(2) . . ?
C4 C3 C2 120.4(2) . . ?
C6 C5 C4 119.0(3) . . ?
C3 C4 C5 120.8(3) . . ?

loop_
_geom_bond_atom_site_label_1
_geom_bond_atom_site_label_2
_geom_bond_distance
_geom_bond_site_symmetry_2
_geom_bond_publ_flag
O2 C8 1.246(2) . ?
N4 N3 1.380(2) . ?
N4 C9 1.281(2) . ?
O1 C2 1.359(3) . ?
N3 C8 1.357(3) . ?
N2 N1 1.377(2) . ?
N2 C8 1.349(3) . ?
N1 C7 1.277(2) . ?
N5 C11 1.338(2) . ?
N5 C12 1.339(3) . ?
C10 C9 1.455(3) . ?
C10 C11 1.394(3) . ?
C10 C14 1.379(3) . ?
C1 C7 1.447(3) . ?
C1 C2 1.402(3) . ?
C1 C6 1.391(3) . ?
C2 C3 1.387(3) . ?
C14 C13 1.385(3) . ?
C6 C5 1.378(3) . ?
C13 C12 1.364(4) . ?
C3 C4 1.367(3) . ?
C5 C4 1.380(3) . ?
